data_7102071
loop_
_publ_author_name
'Cheng, Gang'
'Hu, Youhong'

_publ_section_title
;
 One-pot synthesis of furocoumarins through cascade
 addition-cyclization-oxidation.
;
_journal_issue 31
_journal_name_full 'Chemical communications (Cambridge, England)'
_journal_page_first 3285
_journal_page_last 3287
_journal_paper_doi 10.1039/b705315k
_journal_year 2007
_chemical_formula_sum 'C17 H10 O3'
_chemical_formula_weight 262.25
_chemical_name_systematic
;
?
;
_space_group_IT_number 14
_symmetry_cell_setting monoclinic
_symmetry_space_group_name_Hall '-P 2ybc'
_symmetry_space_group_name_H-M 'P 1 21/c 1'
_atom_sites_solution_hydrogens geom
_atom_sites_solution_primary direct
_atom_sites_solution_secondary difmap
_audit_creation_method SHELXL-97
_cell_angle_alpha 90.00
_cell_angle_beta 99.352(3)
_cell_angle_gamma 90.00
_cell_formula_units_Z 4
_cell_length_a 12.695(2)
_cell_length_b 7.0754(11)
_cell_length_c 14.000(2)
_cell_measurement_reflns_used 1070
_cell_measurement_temperature 293(2)
_cell_measurement_theta_max 44.304
_cell_measurement_theta_min 5.898
_cell_volume 1240.8(3)
_computing_cell_refinement 'Bruker SMART'
_computing_data_collection 'Bruker SMART'
_computing_data_reduction 'Bruker SHELXTL'
_computing_molecular_graphics 'Bruker SHELXTL'
_computing_publication_material 'Bruker SHELXTL'
_computing_structure_refinement 'SHELXL-97 (Sheldrick, 1997)'
_computing_structure_solution 'SHELXS-97 (Sheldrick, 1990)'
_diffrn_ambient_temperature 293(2)
_diffrn_measured_fraction_theta_full 0.996
_diffrn_measured_fraction_theta_max 0.996
_diffrn_measurement_device_type 'CCD area detector'
_diffrn_measurement_method 'phi and omega scans'
_diffrn_radiation_monochromator graphite
_diffrn_radiation_source 'fine-focus sealed tube'
_diffrn_radiation_type MoK\a
_diffrn_radiation_wavelength 0.71073
_diffrn_reflns_av_R_equivalents 0.1179
_diffrn_reflns_av_sigmaI/netI 0.1165
_diffrn_reflns_limit_h_max 16
_diffrn_reflns_limit_h_min -12
_diffrn_reflns_limit_k_max 8
_diffrn_reflns_limit_k_min -9
_diffrn_reflns_limit_l_max 17
_diffrn_reflns_limit_l_min -17
_diffrn_reflns_number 7044
_diffrn_reflns_theta_full 27.00
_diffrn_reflns_theta_max 27.00
_diffrn_reflns_theta_min 1.63
_exptl_absorpt_coefficient_mu 0.096
_exptl_absorpt_correction_T_max 1.00000
_exptl_absorpt_correction_T_min 0.75182
_exptl_absorpt_correction_type empirical
_exptl_crystal_colour colorless
_exptl_crystal_density_diffrn 1.404
_exptl_crystal_density_method 'not measured'
_exptl_crystal_description prismatic
_exptl_crystal_F_000 544
_exptl_crystal_size_max 0.421
_exptl_crystal_size_mid 0.121
_exptl_crystal_size_min 0.064
_refine_diff_density_max 0.191
_refine_diff_density_min -0.307
_refine_diff_density_rms 0.062
_refine_ls_extinction_method none
_refine_ls_goodness_of_fit_ref 0.873
_refine_ls_hydrogen_treatment constr
_refine_ls_matrix_type full
_refine_ls_number_parameters 181
_refine_ls_number_reflns 2693
_refine_ls_number_restraints 0
_refine_ls_restrained_S_all 0.873
_refine_ls_R_factor_all 0.1050
_refine_ls_R_factor_gt 0.0583
_refine_ls_shift/su_max 0.021
_refine_ls_shift/su_mean 0.003
_refine_ls_structure_factor_coef Fsqd
_refine_ls_weighting_details 'calc w=1/[\s^2^(Fo^2^)+(0.0808P)^2^+0.0000P] where P=(Fo^2^+2Fc^2^)/3'
_refine_ls_weighting_scheme calc
_refine_ls_wR_factor_gt 0.1379
_refine_ls_wR_factor_ref 0.1726
_reflns_number_gt 1422
_reflns_number_total 2693
_reflns_threshold_expression >2sigma(I)
_cod_data_source_file b705315k.txt
_cod_data_source_block cd26248
_cod_depositor_comments
;
The following automatic conversions were performed:
'_symmetry_cell_setting' value 'Monoclinic' changed to 'monoclinic'
according to '/home/saulius/struct/CIF-dictionaries/cif_core.dic'
dictionary named 'cif_core.dic' version 2.4.1 from 2010-06-29.

Automatic conversion script
Id: cif_fix_enum 1527 2010-12-29 10:47:43Z saulius 
;
_cod_original_sg_symbol_H-M P2(1)/c
_cod_database_code 7102071

loop_
_symmetry_equiv_pos_as_xyz
'x, y, z'
'-x, y+1/2, -z+1/2'
'-x, -y, -z'
'x, -y-1/2, z-1/2'

loop_
_atom_site_label
_atom_site_type_symbol
_atom_site_fract_x
_atom_site_fract_y
_atom_site_fract_z
_atom_site_U_iso_or_equiv
_atom_site_adp_type
_atom_site_occupancy
_atom_site_symmetry_multiplicity
_atom_site_calc_flag
_atom_site_refinement_flags
O1 O 0.81733(15) 0.0694(3) 0.44702(13) 0.0694(6) Uani 1 1 d .
O2 O 0.68228(14) 0.1078(2) 0.52714(12) 0.0538(5) Uani 1 1 d .
O3 O 0.89227(12) 0.1238(2) 0.77883(11) 0.0429(5) Uani 1 1 d .
C1 C 0.7910(2) 0.0905(4) 0.52489(18) 0.0492(7) Uani 1 1 d .
C2 C 0.85843(19) 0.0991(3) 0.61872(17) 0.0430(6) Uani 1 1 d .
C3 C 0.81518(19) 0.1193(3) 0.69967(17) 0.0403(6) Uani 1 1 d .
C4 C 0.70445(18) 0.1399(3) 0.70218(17) 0.0413(6) Uani 1 1 d .
C5 C 0.6406(2) 0.1356(3) 0.61105(18) 0.0450(6) Uani 1 1 d .
C6 C 0.5317(2) 0.1640(4) 0.6010(2) 0.0551(7) Uani 1 1 d .
H6 H 0.4896 0.1616 0.5401 0.066 Uiso 1 1 calc R
C7 C 0.4862(2) 0.1958(4) 0.6824(2) 0.0611(8) Uani 1 1 d .
H7 H 0.4128 0.2132 0.6763 0.073 Uiso 1 1 calc R
C8 C 0.5481(2) 0.2022(4) 0.7731(2) 0.0605(8) Uani 1 1 d .
H8 H 0.5163 0.2250 0.8273 0.073 Uiso 1 1 calc R
C9 C 0.6566(2) 0.1750(4) 0.78325(19) 0.0513(7) Uani 1 1 d .
H9 H 0.6981 0.1800 0.8444 0.062 Uiso 1 1 calc R
C10 C 0.9705(2) 0.0907(3) 0.64715(18) 0.0450(6) Uani 1 1 d .
H10 H 1.0214 0.0766 0.6068 0.054 Uiso 1 1 calc R
C11 C 0.98902(19) 0.1072(3) 0.74435(17) 0.0404(6) Uani 1 1 d .
C12 C 1.08428(18) 0.1071(3) 0.81806(17) 0.0401(6) Uani 1 1 d .
C13 C 1.0771(2) 0.1176(3) 0.91578(18) 0.0495(7) Uani 1 1 d .
H13 H 1.0105 0.1280 0.9349 0.059 Uiso 1 1 calc R
C14 C 1.1681(2) 0.1127(4) 0.9850(2) 0.0583(7) Uani 1 1 d .
H14 H 1.1627 0.1186 1.0503 0.070 Uiso 1 1 calc R
C15 C 1.2671(2) 0.0991(4) 0.9569(2) 0.0602(8) Uani 1 1 d .
H15 H 1.3284 0.0949 1.0033 0.072 Uiso 1 1 calc R
C16 C 1.2750(2) 0.0917(4) 0.8605(2) 0.0590(8) Uani 1 1 d .
H16 H 1.3420 0.0849 0.8419 0.071 Uiso 1 1 calc R
C17 C 1.1848(2) 0.0943(4) 0.7906(2) 0.0511(7) Uani 1 1 d .
H17 H 1.1911 0.0876 0.7254 0.061 Uiso 1 1 calc R

loop_
_atom_site_aniso_label
_atom_site_aniso_U_11
_atom_site_aniso_U_22
_atom_site_aniso_U_33
_atom_site_aniso_U_23
_atom_site_aniso_U_13
_atom_site_aniso_U_12
O1 0.0636(13) 0.1114(17) 0.0324(10) 0.0019(10) 0.0055(9) 0.0220(11)
O2 0.0452(11) 0.0740(13) 0.0394(10) -0.0060(9) -0.0012(8) 0.0080(9)
O3 0.0362(10) 0.0587(11) 0.0333(9) -0.0026(7) 0.0036(7) 0.0013(8)
C1 0.0475(17) 0.0622(18) 0.0371(15) -0.0003(12) 0.0045(12) 0.0098(13)
C2 0.0401(14) 0.0508(16) 0.0375(14) 0.0003(11) 0.0045(11) 0.0056(11)
C3 0.0391(14) 0.0454(15) 0.0348(13) -0.0020(10) 0.0011(11) -0.0011(11)
C4 0.0366(14) 0.0459(15) 0.0403(14) -0.0030(11) 0.0032(11) 0.0000(11)
C5 0.0425(15) 0.0491(16) 0.0424(15) -0.0060(12) 0.0040(12) 0.0030(11)
C6 0.0405(16) 0.0645(18) 0.0560(17) -0.0078(14) -0.0047(13) 0.0021(13)
C7 0.0359(15) 0.072(2) 0.074(2) -0.0072(16) 0.0065(15) 0.0008(13)
C8 0.0480(18) 0.075(2) 0.0615(19) -0.0086(15) 0.0180(15) -0.0028(14)
C9 0.0422(16) 0.0640(18) 0.0472(16) -0.0059(13) 0.0061(12) -0.0042(13)
C10 0.0417(15) 0.0572(16) 0.0375(14) 0.0026(11) 0.0111(11) 0.0056(12)
C11 0.0360(14) 0.0464(15) 0.0393(14) -0.0002(11) 0.0083(11) 0.0020(11)
C12 0.0375(14) 0.0393(14) 0.0433(15) -0.0016(11) 0.0065(11) -0.0020(10)
C13 0.0412(15) 0.0624(17) 0.0440(15) 0.0007(13) 0.0048(12) -0.0041(12)
C14 0.0547(18) 0.073(2) 0.0439(15) -0.0003(14) -0.0006(13) -0.0045(14)
C15 0.0471(17) 0.068(2) 0.0592(19) -0.0002(15) -0.0095(14) -0.0060(14)
C16 0.0368(16) 0.071(2) 0.068(2) -0.0023(15) 0.0071(14) -0.0033(13)
C17 0.0435(16) 0.0603(17) 0.0495(16) -0.0028(12) 0.0078(13) -0.0009(12)

loop_
_atom_type_symbol
_atom_type_description
_atom_type_scat_dispersion_real
_atom_type_scat_dispersion_imag
_atom_type_scat_source
C C 0.0033 0.0016 'International Tables Vol C Tables 4.2.6.8 and 6.1.1.4'
H H 0.0000 0.0000 'International Tables Vol C Tables 4.2.6.8 and 6.1.1.4'
O O 0.0106 0.0060 'International Tables Vol C Tables 4.2.6.8 and 6.1.1.4'

loop_
_geom_angle_atom_site_label_1
_geom_angle_atom_site_label_2
_geom_angle_atom_site_label_3
_geom_angle
C5 O2 C1 123.4(2)
C3 O3 C11 105.93(17)
O1 C1 O2 117.1(2)
O1 C1 C2 128.2(2)
O2 C1 C2 114.7(2)
C3 C2 C10 107.3(2)
C3 C2 C1 120.4(2)
C10 C2 C1 132.3(2)
C2 C3 O3 110.6(2)
C2 C3 C4 125.0(2)
O3 C3 C4 124.3(2)
C9 C4 C5 118.9(2)
C9 C4 C3 127.1(2)
C5 C4 C3 113.9(2)
O2 C5 C6 116.7(2)
O2 C5 C4 122.4(2)
C6 C5 C4 120.8(2)
C7 C6 C5 119.1(3)
C7 C6 H6 120.5
C5 C6 H6 120.5
C6 C7 C8 120.9(2)
C6 C7 H7 119.5
C8 C7 H7 119.5
C9 C8 C7 120.1(3)
C9 C8 H8 119.9
C7 C8 H8 119.9
C8 C9 C4 120.1(2)
C8 C9 H9 119.9
C4 C9 H9 119.9
C11 C10 C2 106.4(2)
C11 C10 H10 126.8
C2 C10 H10 126.8
C10 C11 O3 109.7(2)
C10 C11 C12 134.7(2)
O3 C11 C12 115.5(2)
C13 C12 C17 119.0(2)
C13 C12 C11 121.2(2)
C17 C12 C11 119.7(2)
C14 C13 C12 120.5(2)
C14 C13 H13 119.7
C12 C13 H13 119.7
C15 C14 C13 119.9(3)
C15 C14 H14 120.1
C13 C14 H14 120.1
C16 C15 C14 119.9(3)
C16 C15 H15 120.0
C14 C15 H15 120.0
C15 C16 C17 120.9(3)
C15 C16 H16 119.6
C17 C16 H16 119.6
C16 C17 C12 119.7(2)
C16 C17 H17 120.1
C12 C17 H17 120.1

loop_
_geom_bond_atom_site_label_1
_geom_bond_atom_site_label_2
_geom_bond_distance
O1 C1 1.200(3)
O2 C5 1.378(3)
O2 C1 1.391(3)
O3 C3 1.355(3)
O3 C11 1.396(3)
C1 C2 1.448(3)
C2 C3 1.345(3)
C2 C10 1.415(3)
C3 C4 1.419(3)
C4 C9 1.394(3)
C4 C5 1.396(3)
C5 C6 1.382(3)
C6 C7 1.378(4)
C6 H6 0.9300
C7 C8 1.380(4)
C7 H7 0.9300
C8 C9 1.375(3)
C8 H8 0.9300
C9 H9 0.9300
C10 C11 1.348(3)
C10 H10 0.9300
C11 C12 1.457(3)
C12 C13 1.388(3)
C12 C17 1.395(3)
C13 C14 1.383(4)
C13 H13 0.9300
C14 C15 1.379(4)
C14 H14 0.9300
C15 C16 1.371(4)
C15 H15 0.9300
C16 C17 1.380(4)
C16 H16 0.9300
C17 H17 0.9300

loop_
_geom_torsion_atom_site_label_1
_geom_torsion_atom_site_label_2
_geom_torsion_atom_site_label_3
_geom_torsion_atom_site_label_4
_geom_torsion
C5 O2 C1 O1 -178.9(2)
C5 O2 C1 C2 1.5(3)
O1 C1 C2 C3 -178.4(3)
O2 C1 C2 C3 1.0(4)
O1 C1 C2 C10 1.8(5)
O2 C1 C2 C10 -178.8(2)
C10 C2 C3 O3 -0.2(3)
C1 C2 C3 O3 179.9(2)
C10 C2 C3 C4 177.7(2)
C1 C2 C3 C4 -2.2(4)
C11 O3 C3 C2 0.6(3)
C11 O3 C3 C4 -177.3(2)
C2 C3 C4 C9 -174.9(2)
O3 C3 C4 C9 2.7(4)
C2 C3 C4 C5 0.7(4)
O3 C3 C4 C5 178.3(2)
C1 O2 C5 C6 175.4(2)
C1 O2 C5 C4 -3.2(4)
C9 C4 C5 O2 177.9(2)
C3 C4 C5 O2 1.9(3)
C9 C4 C5 C6 -0.5(4)
C3 C4 C5 C6 -176.5(2)
O2 C5 C6 C7 -178.9(2)
C4 C5 C6 C7 -0.3(4)
C5 C6 C7 C8 0.9(4)
C6 C7 C8 C9 -0.6(4)
C7 C8 C9 C4 -0.3(4)
C5 C4 C9 C8 0.8(4)
C3 C4 C9 C8 176.3(2)
C3 C2 C10 C11 -0.3(3)
C1 C2 C10 C11 179.6(3)
C2 C10 C11 O3 0.6(3)
C2 C10 C11 C12 179.0(2)
C3 O3 C11 C10 -0.8(3)
C3 O3 C11 C12 -179.49(19)
C10 C11 C12 C13 -176.6(3)
O3 C11 C12 C13 1.7(3)
C10 C11 C12 C17 2.8(4)
O3 C11 C12 C17 -178.9(2)
C17 C12 C13 C14 -0.9(4)
C11 C12 C13 C14 178.4(2)
C12 C13 C14 C15 0.6(4)
C13 C14 C15 C16 0.4(4)
C14 C15 C16 C17 -1.2(4)
C15 C16 C17 C12 0.9(4)
C13 C12 C17 C16 0.2(4)
C11 C12 C17 C16 -179.1(2)

loop_
_cod_related_entry_id
_cod_related_entry_database
_cod_related_entry_code
1 ChemSpider 21149659
